data_1572223
loop_
_publ_author_name
'Chikunova, Elena I.'
'Kotikova, Polina F.'
'Dar'in, Dmitry V.'
'Kukushkin, Vadim Yu.'
'Dubovtsev, Alexey Yu.'

_publ_section_title
;
 Coinage (Au, Ag, Cu) metal-catalyzed (3 + 2) annulation of
 \a-aminoketones and electron-deficient alkynes as a route to
 3-EWG-substituted pyrroles
;
_journal_issue 19
_journal_name_full 'Catalysis Science &amp; Technology'
_journal_page_first 5671
_journal_page_last 5677
_journal_paper_doi 10.1039/D4CY00660G
_journal_volume 14
_journal_year 2024
_chemical_formula_moiety 'C30 H25 N O2 S'
_chemical_formula_sum 'C30 H25 N O2 S'
_chemical_formula_weight 463.57
_space_group_crystal_system monoclinic
_space_group_IT_number 14
_space_group_name_Hall '-P 2yn'
_space_group_name_H-M_alt 'P 1 21/n 1'
_atom_sites_solution_hydrogens geom
_atom_sites_solution_primary dual
_audit_creation_date 2023-12-23
_audit_creation_method
;
Olex2 1.5
(compiled 2023.08.24 svn.re1ec1418 for OlexSys, GUI svn.r6817)
;
_audit_update_record
;
2024-01-19 deposited with the CCDC.	2024-08-01 downloaded from the CCDC.
;
_cell_angle_alpha 90
_cell_angle_beta 91.1580(10)
_cell_angle_gamma 90
_cell_formula_units_Z 4
_cell_length_a 9.73330(10)
_cell_length_b 15.2824(2)
_cell_length_c 16.1184(2)
_cell_measurement_reflns_used 17330
_cell_measurement_temperature 100(2)
_cell_measurement_theta_max 68.9780
_cell_measurement_theta_min 3.9500
_cell_volume 2397.09(5)
_computing_molecular_graphics 'Olex2 1.5 (Dolomanov et al., 2009)'
_computing_publication_material 'Olex2 1.5 (Dolomanov et al., 2009)'
_computing_structure_refinement 'SHELXL 2014/7 (Sheldrick, 2015)'
_computing_structure_solution 'SHELXT 2014/5 (Sheldrick, 2014)'
_diffrn_ambient_temperature 100(2)
_diffrn_measured_fraction_theta_full 1.000
_diffrn_measured_fraction_theta_max 0.999
_diffrn_measurement_device_type 'SuperNova, Single source at offset/far, HyPix3000'
_diffrn_radiation_type CuK\a
_diffrn_radiation_wavelength 1.54184
_diffrn_reflns_av_R_equivalents 0.0468
_diffrn_reflns_av_unetI/netI 0.0326
_diffrn_reflns_Laue_measured_fraction_full 1.000
_diffrn_reflns_Laue_measured_fraction_max 0.999
_diffrn_reflns_limit_h_max 11
_diffrn_reflns_limit_h_min -11
_diffrn_reflns_limit_k_max 18
_diffrn_reflns_limit_k_min -18
_diffrn_reflns_limit_l_max 18
_diffrn_reflns_limit_l_min -19
_diffrn_reflns_number 24162
_diffrn_reflns_point_group_measured_fraction_full 1.000
_diffrn_reflns_point_group_measured_fraction_max 0.999
_diffrn_reflns_theta_full 67.684
_diffrn_reflns_theta_max 69.142
_diffrn_reflns_theta_min 3.986
_exptl_absorpt_coefficient_mu 1.412
_exptl_absorpt_correction_T_max 1.00000
_exptl_absorpt_correction_T_min 0.86116
_exptl_absorpt_correction_type multi-scan
_exptl_crystal_colour 'clear light colourless'
_exptl_crystal_colour_lustre clear
_exptl_crystal_colour_modifier light
_exptl_crystal_colour_primary colourless
_exptl_crystal_density_diffrn 1.285
_exptl_crystal_description prism
_exptl_crystal_F_000 976
_exptl_crystal_size_max 0.15
_exptl_crystal_size_mid 0.1
_exptl_crystal_size_min 0.08
_refine_diff_density_max 0.465
_refine_diff_density_min -0.434
_refine_diff_density_rms 0.049
_refine_ls_extinction_method none
_refine_ls_goodness_of_fit_ref 1.090
_refine_ls_hydrogen_treatment constr
_refine_ls_matrix_type full
_refine_ls_number_parameters 308
_refine_ls_number_reflns 4465
_refine_ls_number_restraints 0
_refine_ls_restrained_S_all 1.090
_refine_ls_R_factor_all 0.0431
_refine_ls_R_factor_gt 0.0395
_refine_ls_shift/su_max 0.001
_refine_ls_shift/su_mean 0.000
_refine_ls_structure_factor_coef Fsqd
_refine_ls_weighting_details 'w=1/[\s^2^(Fo^2^)+(0.0711P)^2^+0.3652P] where P=(Fo^2^+2Fc^2^)/3'
_refine_ls_weighting_scheme calc
_refine_ls_wR_factor_gt 0.1098
_refine_ls_wR_factor_ref 0.1126
_reflns_Friedel_coverage 0.000
_reflns_number_gt 4001
_reflns_number_total 4465
_reflns_threshold_expression 'I > 2\s(I)'
_cod_data_source_file d4cy00660g2.cif
_cod_data_source_block 2ver0-25235_1_auto
_cod_depositor_comments 'Adding full bibliography for 1572223--1572224.cif.'
_cod_database_code 1572223
_shelx_shelxl_version_number 2014/7
_shelx_space_group_comment
;
The symmetry employed for this shelxl refinement is uniquely defined
by the following loop, which should always be used as a source of
symmetry information in preference to the above space-group names.
They are only intended as comments.
;
_olex2_refinement_description
;
1. Fixed Uiso
 At 1.2 times of:
  All C(H) groups, All C(H,H) groups
 At 1.5 times of:
  All C(H,H,H) groups
2.a Secondary CH2 refined with riding coordinates:
 C11(H11a,H11b)
2.b Aromatic/amide H refined with riding coordinates:
 C26(H26), C13(H13), C4(H4), C23(H23), C6(H6), C22(H22), C28(H28), C19(H19),
 C27(H27), C10(H10), C17(H17), C14(H14), C20(H20), C15(H15), C30(H30), C29(H29),
  C9(H9), C7(H7), C16(H16), C8(H8)
2.c Idealised Me refined as rotating group:
 C24(H24a,H24b,H24c)
;
_olex2_submission_special_instructions 'No special instructions were received'

loop_
_space_group_symop_operation_xyz
'x, y, z'
'-x+1/2, y+1/2, -z+1/2'
'-x, -y, -z'
'x-1/2, -y-1/2, z-1/2'

loop_
_atom_site_label
_atom_site_type_symbol
_atom_site_fract_x
_atom_site_fract_y
_atom_site_fract_z
_atom_site_U_iso_or_equiv
_atom_site_adp_type
_atom_site_occupancy
_atom_site_site_symmetry_order
_atom_site_calc_flag
_atom_site_refinement_flags_posn
_atom_site_refinement_flags_adp
_atom_site_refinement_flags_occupancy
_atom_site_disorder_assembly
_atom_site_disorder_group
S1 S 0.10429(3) 0.67981(2) 0.66511(2) 0.02135(12) Uani 1 1 d . . . . .
O1 O 0.04978(10) 0.70526(7) 0.74388(7) 0.0265(2) Uani 1 1 d . . . . .
O2 O 0.02520(10) 0.61857(7) 0.61559(7) 0.0276(2) Uani 1 1 d . . . . .
N1 N 0.47136(12) 0.60790(8) 0.73991(7) 0.0221(3) Uani 1 1 d . . . . .
C3 C 0.35955(14) 0.60831(9) 0.61716(9) 0.0223(3) Uani 1 1 d . . . . .
C1 C 0.34324(14) 0.64105(9) 0.75575(9) 0.0206(3) Uani 1 1 d . . . . .
C25 C 0.57715(14) 0.59003(9) 0.80084(9) 0.0223(3) Uani 1 1 d . . . . .
C18 C 0.33711(14) 0.60642(9) 0.52583(9) 0.0229(3) Uani 1 1 d . . . . .
C12 C 0.22588(14) 0.83897(9) 0.64646(9) 0.0232(3) Uani 1 1 d . . . . .
C5 C 0.31357(14) 0.67643(9) 0.83914(9) 0.0222(3) Uani 1 1 d . . . . .
C2 C 0.27098(14) 0.64073(9) 0.68076(9) 0.0209(3) Uani 1 1 d . . . . .
C26 C 0.54744(14) 0.53927(10) 0.86960(9) 0.0238(3) Uani 1 1 d . . . . .
H26 H 0.4576 0.5164 0.8763 0.029 Uiso 1 1 calc R U . . .
C13 C 0.35737(15) 0.84960(10) 0.61519(9) 0.0250(3) Uani 1 1 d . . . . .
H13 H 0.3826 0.8193 0.5663 0.030 Uiso 1 1 calc R U . . .
C4 C 0.48101(15) 0.58864(9) 0.65661(9) 0.0236(3) Uani 1 1 d . . . . .
H4 H 0.5599 0.5653 0.6308 0.028 Uiso 1 1 calc R U . . .
C23 C 0.42804(15) 0.65349(10) 0.47709(9) 0.0246(3) Uani 1 1 d . . . . .
H23 H 0.5043 0.6821 0.5029 0.030 Uiso 1 1 calc R U . . .
C21 C 0.29918(15) 0.61770(10) 0.35202(9) 0.0256(3) Uani 1 1 d . . . . .
C6 C 0.39025(16) 0.74776(10) 0.86841(10) 0.0281(3) Uani 1 1 d . . . . .
H6 H 0.4568 0.7739 0.8340 0.034 Uiso 1 1 calc R U . . .
C22 C 0.40933(15) 0.65942(10) 0.39159(9) 0.0253(3) Uani 1 1 d . . . . .
H22 H 0.4723 0.6923 0.3599 0.030 Uiso 1 1 calc R U . . .
C28 C 0.78169(15) 0.55531(11) 0.91806(10) 0.0289(3) Uani 1 1 d . . . . .
H28 H 0.8516 0.5439 0.9586 0.035 Uiso 1 1 calc R U . . .
C19 C 0.22986(15) 0.56149(10) 0.48590(9) 0.0269(3) Uani 1 1 d . . . . .
H19 H 0.1687 0.5270 0.5174 0.032 Uiso 1 1 calc R U . . .
C27 C 0.64996(16) 0.52226(10) 0.92851(9) 0.0273(3) Uani 1 1 d . . . . .
H27 H 0.6302 0.4880 0.9760 0.033 Uiso 1 1 calc R U . . .
C10 C 0.21583(15) 0.63887(10) 0.88996(9) 0.0263(3) Uani 1 1 d . . . . .
H10 H 0.1629 0.5905 0.8707 0.032 Uiso 1 1 calc R U . . .
C11 C 0.12657(15) 0.77724(10) 0.60436(9) 0.0252(3) Uani 1 1 d . . . . .
H11A H 0.1613 0.7613 0.5491 0.030 Uiso 1 1 calc R U . . .
H11B H 0.0367 0.8067 0.5962 0.030 Uiso 1 1 calc R U . . .
C17 C 0.19189(16) 0.88268(9) 0.71909(10) 0.0270(3) Uani 1 1 d . . . . .
H17 H 0.1025 0.8761 0.7409 0.032 Uiso 1 1 calc R U . . .
C14 C 0.45153(15) 0.90419(10) 0.65503(10) 0.0279(3) Uani 1 1 d . . . . .
H14 H 0.5402 0.9122 0.6326 0.034 Uiso 1 1 calc R U . . .
C20 C 0.21200(15) 0.56692(11) 0.40039(10) 0.0285(3) Uani 1 1 d . . . . .
H20 H 0.1390 0.5355 0.3741 0.034 Uiso 1 1 calc R U . . .
C15 C 0.41685(16) 0.94707(10) 0.72735(10) 0.0293(3) Uani 1 1 d . . . . .
H15 H 0.4817 0.9842 0.7546 0.035 Uiso 1 1 calc R U . . .
C30 C 0.70895(15) 0.62251(10) 0.78944(10) 0.0271(3) Uani 1 1 d . . . . .
H30 H 0.7290 0.6563 0.7417 0.032 Uiso 1 1 calc R U . . .
C29 C 0.81096(15) 0.60485(10) 0.84868(10) 0.0296(3) Uani 1 1 d . . . . .
H29 H 0.9012 0.6269 0.8415 0.036 Uiso 1 1 calc R U . . .
C24 C 0.27424(16) 0.62831(11) 0.26000(9) 0.0301(3) Uani 1 1 d . . . . .
H24A H 0.1891 0.6613 0.2502 0.045 Uiso 1 1 calc R U . . .
H24B H 0.2660 0.5705 0.2340 0.045 Uiso 1 1 calc R U . . .
H24C H 0.3514 0.6600 0.2359 0.045 Uiso 1 1 calc R U . . .
C9 C 0.19584(17) 0.67230(12) 0.96906(10) 0.0331(4) Uani 1 1 d . . . . .
H9 H 0.1289 0.6468 1.0037 0.040 Uiso 1 1 calc R U . . .
C7 C 0.36978(17) 0.78063(11) 0.94752(11) 0.0343(4) Uani 1 1 d . . . . .
H7 H 0.4222 0.8291 0.9671 0.041 Uiso 1 1 calc R U . . .
C16 C 0.28717(17) 0.93566(10) 0.75985(10) 0.0297(3) Uani 1 1 d . . . . .
H16 H 0.2637 0.9641 0.8100 0.036 Uiso 1 1 calc R U . . .
C8 C 0.27324(18) 0.74277(12) 0.99770(10) 0.0363(4) Uani 1 1 d . . . . .
H8 H 0.2597 0.7650 1.0520 0.044 Uiso 1 1 calc R U . . .

loop_
_atom_site_aniso_label
_atom_site_aniso_U_11
_atom_site_aniso_U_22
_atom_site_aniso_U_33
_atom_site_aniso_U_23
_atom_site_aniso_U_13
_atom_site_aniso_U_12
S1 0.01699(19) 0.0224(2) 0.0246(2) 0.00293(12) -0.00143(13) -0.00123(11)
O1 0.0201(5) 0.0298(5) 0.0298(6) 0.0038(4) 0.0023(4) 0.0020(4)
O2 0.0219(5) 0.0284(5) 0.0324(6) 0.0020(4) -0.0045(4) -0.0050(4)
N1 0.0187(6) 0.0243(6) 0.0233(6) 0.0019(5) -0.0005(4) 0.0012(4)
C3 0.0215(6) 0.0206(7) 0.0248(7) 0.0020(5) 0.0007(5) -0.0027(5)
C1 0.0174(6) 0.0187(6) 0.0257(7) 0.0024(5) -0.0006(5) -0.0008(5)
C25 0.0190(6) 0.0228(7) 0.0250(7) -0.0023(5) -0.0018(5) 0.0031(5)
C18 0.0232(7) 0.0228(7) 0.0227(7) -0.0006(5) 0.0000(5) 0.0013(5)
C12 0.0227(7) 0.0203(7) 0.0267(7) 0.0057(5) -0.0026(5) 0.0019(5)
C5 0.0192(6) 0.0230(7) 0.0243(7) 0.0016(5) -0.0032(5) 0.0058(5)
C2 0.0204(6) 0.0190(6) 0.0232(7) 0.0018(5) 0.0003(5) -0.0014(5)
C26 0.0198(6) 0.0260(7) 0.0256(7) -0.0008(5) 0.0011(5) 0.0018(5)
C13 0.0263(7) 0.0251(7) 0.0235(7) 0.0021(5) 0.0008(6) 0.0007(6)
C4 0.0215(7) 0.0257(7) 0.0238(7) 0.0018(5) 0.0030(5) 0.0005(5)
C23 0.0223(7) 0.0257(7) 0.0257(7) -0.0017(5) -0.0003(5) -0.0024(5)
C21 0.0240(7) 0.0278(8) 0.0250(7) -0.0026(6) 0.0004(5) 0.0048(6)
C6 0.0257(7) 0.0258(7) 0.0324(8) -0.0009(6) -0.0052(6) 0.0034(6)
C22 0.0256(7) 0.0255(7) 0.0251(7) 0.0004(6) 0.0043(6) -0.0005(6)
C28 0.0233(7) 0.0328(8) 0.0304(8) -0.0064(6) -0.0059(6) 0.0064(6)
C19 0.0247(7) 0.0292(7) 0.0269(8) 0.0009(6) 0.0013(6) -0.0047(6)
C27 0.0271(7) 0.0314(8) 0.0234(7) 0.0007(6) 0.0003(6) 0.0058(6)
C10 0.0223(7) 0.0299(8) 0.0267(8) 0.0020(6) 0.0000(5) 0.0038(6)
C11 0.0231(7) 0.0241(7) 0.0283(7) 0.0056(6) -0.0033(5) 0.0001(6)
C17 0.0268(7) 0.0212(7) 0.0332(8) 0.0038(6) 0.0044(6) 0.0038(6)
C14 0.0240(7) 0.0273(7) 0.0325(8) 0.0024(6) -0.0012(6) -0.0021(6)
C20 0.0236(7) 0.0342(8) 0.0277(8) -0.0040(6) -0.0020(6) -0.0033(6)
C15 0.0329(8) 0.0220(7) 0.0327(8) 0.0013(6) -0.0067(6) -0.0030(6)
C30 0.0229(7) 0.0260(7) 0.0324(8) 0.0028(6) 0.0012(6) -0.0005(6)
C29 0.0193(7) 0.0296(8) 0.0399(9) -0.0036(6) -0.0017(6) 0.0002(6)
C24 0.0292(8) 0.0374(8) 0.0236(8) -0.0011(6) 0.0005(6) 0.0011(6)
C9 0.0282(8) 0.0435(9) 0.0279(8) 0.0044(7) 0.0039(6) 0.0118(7)
C7 0.0333(8) 0.0317(8) 0.0375(9) -0.0091(7) -0.0116(7) 0.0083(7)
C16 0.0395(8) 0.0208(7) 0.0289(8) -0.0001(6) 0.0016(6) 0.0041(6)
C8 0.0375(9) 0.0472(10) 0.0240(8) -0.0083(7) -0.0076(6) 0.0197(7)

loop_
_atom_type_symbol
_atom_type_description
_atom_type_scat_dispersion_real
_atom_type_scat_dispersion_imag
_atom_type_scat_source
C C 0.0181 0.0091 'International Tables Vol C Tables 4.2.6.8 and 6.1.1.4'
H H 0.0000 0.0000 'International Tables Vol C Tables 4.2.6.8 and 6.1.1.4'
N N 0.0311 0.0180 'International Tables Vol C Tables 4.2.6.8 and 6.1.1.4'
O O 0.0492 0.0322 'International Tables Vol C Tables 4.2.6.8 and 6.1.1.4'
S S 0.3331 0.5567 'International Tables Vol C Tables 4.2.6.8 and 6.1.1.4'

loop_
_geom_angle_atom_site_label_1
_geom_angle_atom_site_label_2
_geom_angle_atom_site_label_3
_geom_angle
_geom_angle_site_symmetry_1
_geom_angle_site_symmetry_3
_geom_angle_publ_flag
O1 S1 O2 117.47(6) . . ?
O1 S1 C2 108.89(6) . . ?
O1 S1 C11 107.89(7) . . ?
O2 S1 C2 110.04(7) . . ?
O2 S1 C11 107.76(7) . . ?
C2 S1 C11 103.92(7) . . ?
C1 N1 C25 125.74(12) . . ?
C1 N1 C4 109.83(12) . . ?
C4 N1 C25 124.30(12) . . ?
C2 C3 C18 129.37(13) . . ?
C4 C3 C18 124.52(13) . . ?
C4 C3 C2 105.63(12) . . ?
N1 C1 C5 119.79(12) . . ?
N1 C1 C2 106.43(12) . . ?
C2 C1 C5 133.41(12) . . ?
C26 C25 N1 119.65(12) . . ?
C26 C25 C30 120.82(14) . . ?
C30 C25 N1 119.51(13) . . ?
C23 C18 C3 117.78(13) . . ?
C23 C18 C19 118.11(13) . . ?
C19 C18 C3 124.10(13) . . ?
C13 C12 C11 119.77(14) . . ?
C17 C12 C13 118.89(14) . . ?
C17 C12 C11 121.25(13) . . ?
C6 C5 C1 118.55(13) . . ?
C10 C5 C1 122.08(13) . . ?
C10 C5 C6 119.33(14) . . ?
C3 C2 S1 125.71(11) . . ?
C1 C2 S1 125.42(11) . . ?
C1 C2 C3 108.75(12) . . ?
C25 C26 H26 120.3 . . ?
C27 C26 C25 119.50(13) . . ?
C27 C26 H26 120.3 . . ?
C12 C13 H13 119.8 . . ?
C14 C13 C12 120.35(14) . . ?
C14 C13 H13 119.8 . . ?
N1 C4 H4 125.3 . . ?
C3 C4 N1 109.34(12) . . ?
C3 C4 H4 125.3 . . ?
C18 C23 H23 119.3 . . ?
C22 C23 C18 121.34(14) . . ?
C22 C23 H23 119.3 . . ?
C22 C21 C20 118.00(14) . . ?
C22 C21 C24 120.61(14) . . ?
C20 C21 C24 121.38(14) . . ?
C5 C6 H6 119.8 . . ?
C7 C6 C5 120.43(15) . . ?
C7 C6 H6 119.8 . . ?
C23 C22 C21 120.61(14) . . ?
C23 C22 H22 119.7 . . ?
C21 C22 H22 119.7 . . ?
C27 C28 H28 120.0 . . ?
C29 C28 H28 120.0 . . ?
C29 C28 C27 120.09(14) . . ?
C18 C19 H19 119.8 . . ?
C20 C19 C18 120.39(14) . . ?
C20 C19 H19 119.8 . . ?
C26 C27 C28 120.05(14) . . ?
C26 C27 H27 120.0 . . ?
C28 C27 H27 120.0 . . ?
C5 C10 H10 120.1 . . ?
C9 C10 C5 119.87(15) . . ?
C9 C10 H10 120.1 . . ?
S1 C11 H11A 109.4 . . ?
S1 C11 H11B 109.4 . . ?
C12 C11 S1 110.96(10) . . ?
C12 C11 H11A 109.4 . . ?
C12 C11 H11B 109.4 . . ?
H11A C11 H11B 108.0 . . ?
C12 C17 H17 119.7 . . ?
C16 C17 C12 120.66(14) . . ?
C16 C17 H17 119.7 . . ?
C13 C14 H14 119.9 . . ?
C15 C14 C13 120.28(14) . . ?
C15 C14 H14 119.9 . . ?
C21 C20 H20 119.3 . . ?
C19 C20 C21 121.42(14) . . ?
C19 C20 H20 119.3 . . ?
C14 C15 H15 120.1 . . ?
C14 C15 C16 119.83(14) . . ?
C16 C15 H15 120.1 . . ?
C25 C30 H30 120.4 . . ?
C29 C30 C25 119.19(14) . . ?
C29 C30 H30 120.4 . . ?
C28 C29 C30 120.34(14) . . ?
C28 C29 H29 119.8 . . ?
C30 C29 H29 119.8 . . ?
C21 C24 H24A 109.5 . . ?
C21 C24 H24B 109.5 . . ?
C21 C24 H24C 109.5 . . ?
H24A C24 H24B 109.5 . . ?
H24A C24 H24C 109.5 . . ?
H24B C24 H24C 109.5 . . ?
C10 C9 H9 119.8 . . ?
C8 C9 C10 120.32(15) . . ?
C8 C9 H9 119.8 . . ?
C6 C7 H7 120.0 . . ?
C8 C7 C6 119.92(16) . . ?
C8 C7 H7 120.0 . . ?
C17 C16 C15 119.97(14) . . ?
C17 C16 H16 120.0 . . ?
C15 C16 H16 120.0 . . ?
C9 C8 H8 119.9 . . ?
C7 C8 C9 120.14(15) . . ?
C7 C8 H8 119.9 . . ?

loop_
_geom_bond_atom_site_label_1
_geom_bond_atom_site_label_2
_geom_bond_distance
_geom_bond_site_symmetry_2
_geom_bond_publ_flag
S1 O1 1.4395(11) . ?
S1 O2 1.4424(11) . ?
S1 C2 1.7424(14) . ?
S1 C11 1.7977(15) . ?
N1 C1 1.3747(18) . ?
N1 C25 1.4348(18) . ?
N1 C4 1.3796(19) . ?
C3 C18 1.484(2) . ?
C3 C2 1.4406(19) . ?
C3 C4 1.365(2) . ?
C1 C5 1.483(2) . ?
C1 C2 1.386(2) . ?
C25 C26 1.388(2) . ?
C25 C30 1.391(2) . ?
C18 C23 1.395(2) . ?
C18 C19 1.396(2) . ?
C12 C13 1.394(2) . ?
C12 C11 1.503(2) . ?
C12 C17 1.393(2) . ?
C5 C6 1.398(2) . ?
C5 C10 1.392(2) . ?
C26 H26 0.9500 . ?
C26 C27 1.388(2) . ?
C13 H13 0.9500 . ?
C13 C14 1.387(2) . ?
C4 H4 0.9500 . ?
C23 H23 0.9500 . ?
C23 C22 1.389(2) . ?
C21 C22 1.391(2) . ?
C21 C20 1.399(2) . ?
C21 C24 1.507(2) . ?
C6 H6 0.9500 . ?
C6 C7 1.389(2) . ?
C22 H22 0.9500 . ?
C28 H28 0.9500 . ?
C28 C27 1.391(2) . ?
C28 C29 1.385(2) . ?
C19 H19 0.9500 . ?
C19 C20 1.388(2) . ?
C27 H27 0.9500 . ?
C10 H10 0.9500 . ?
C10 C9 1.391(2) . ?
C11 H11A 0.9900 . ?
C11 H11B 0.9900 . ?
C17 H17 0.9500 . ?
C17 C16 1.387(2) . ?
C14 H14 0.9500 . ?
C14 C15 1.385(2) . ?
C20 H20 0.9500 . ?
C15 H15 0.9500 . ?
C15 C16 1.387(2) . ?
C30 H30 0.9500 . ?
C30 C29 1.390(2) . ?
C29 H29 0.9500 . ?
C24 H24A 0.9800 . ?
C24 H24B 0.9800 . ?
C24 H24C 0.9800 . ?
C9 H9 0.9500 . ?
C9 C8 1.388(3) . ?
C7 H7 0.9500 . ?
C7 C8 1.379(3) . ?
C16 H16 0.9500 . ?
C8 H8 0.9500 . ?

loop_
_geom_torsion_atom_site_label_1
_geom_torsion_atom_site_label_2
_geom_torsion_atom_site_label_3
_geom_torsion_atom_site_label_4
_geom_torsion
_geom_torsion_site_symmetry_1
_geom_torsion_site_symmetry_2
_geom_torsion_site_symmetry_3
_geom_torsion_site_symmetry_4
_geom_torsion_publ_flag
O1 S1 C2 C3 179.45(11) . . . . ?
O1 S1 C2 C1 -5.00(14) . . . . ?
O1 S1 C11 C12 60.87(12) . . . . ?
O2 S1 C2 C3 49.38(14) . . . . ?
O2 S1 C2 C1 -135.06(12) . . . . ?
O2 S1 C11 C12 -171.37(10) . . . . ?
N1 C1 C5 C6 61.17(18) . . . . ?
N1 C1 C5 C10 -116.39(15) . . . . ?
N1 C1 C2 S1 -177.63(10) . . . . ?
N1 C1 C2 C3 -1.44(15) . . . . ?
N1 C25 C26 C27 -179.87(13) . . . . ?
N1 C25 C30 C29 -179.93(13) . . . . ?
C3 C18 C23 C22 -176.06(13) . . . . ?
C3 C18 C19 C20 176.56(14) . . . . ?
C1 N1 C25 C26 51.8(2) . . . . ?
C1 N1 C25 C30 -129.33(15) . . . . ?
C1 N1 C4 C3 -0.40(16) . . . . ?
C1 C5 C6 C7 -177.31(13) . . . . ?
C1 C5 C10 C9 177.32(13) . . . . ?
C25 N1 C1 C5 11.1(2) . . . . ?
C25 N1 C1 C2 -174.94(13) . . . . ?
C25 N1 C4 C3 175.76(13) . . . . ?
C25 C26 C27 C28 -0.6(2) . . . . ?
C25 C30 C29 C28 0.2(2) . . . . ?
C18 C3 C2 S1 5.2(2) . . . . ?
C18 C3 C2 C1 -171.02(14) . . . . ?
C18 C3 C4 N1 172.22(13) . . . . ?
C18 C23 C22 C21 -0.5(2) . . . . ?
C18 C19 C20 C21 -0.6(2) . . . . ?
C12 C13 C14 C15 1.5(2) . . . . ?
C12 C17 C16 C15 1.4(2) . . . . ?
C5 C1 C2 S1 -4.9(2) . . . . ?
C5 C1 C2 C3 171.32(14) . . . . ?
C5 C6 C7 C8 0.0(2) . . . . ?
C5 C10 C9 C8 -0.2(2) . . . . ?
C2 S1 C11 C12 -54.63(12) . . . . ?
C2 C3 C18 C23 118.21(16) . . . . ?
C2 C3 C18 C19 -60.9(2) . . . . ?
C2 C3 C4 N1 -0.49(16) . . . . ?
C2 C1 C5 C6 -110.82(18) . . . . ?
C2 C1 C5 C10 71.6(2) . . . . ?
C26 C25 C30 C29 -1.1(2) . . . . ?
C13 C12 C11 S1 107.04(14) . . . . ?
C13 C12 C17 C16 -0.2(2) . . . . ?
C13 C14 C15 C16 -0.3(2) . . . . ?
C4 N1 C1 C5 -172.79(12) . . . . ?
C4 N1 C1 C2 1.15(15) . . . . ?
C4 N1 C25 C26 -123.71(15) . . . . ?
C4 N1 C25 C30 55.13(19) . . . . ?
C4 C3 C18 C23 -52.7(2) . . . . ?
C4 C3 C18 C19 128.17(16) . . . . ?
C4 C3 C2 S1 177.38(11) . . . . ?
C4 C3 C2 C1 1.21(16) . . . . ?
C23 C18 C19 C20 -2.6(2) . . . . ?
C6 C5 C10 C9 -0.2(2) . . . . ?
C6 C7 C8 C9 -0.5(2) . . . . ?
C22 C21 C20 C19 3.2(2) . . . . ?
C19 C18 C23 C22 3.1(2) . . . . ?
C27 C28 C29 C30 0.5(2) . . . . ?
C10 C5 C6 C7 0.3(2) . . . . ?
C10 C9 C8 C7 0.6(2) . . . . ?
C11 S1 C2 C3 -65.76(13) . . . . ?
C11 S1 C2 C1 109.80(13) . . . . ?
C11 C12 C13 C14 -177.88(13) . . . . ?
C11 C12 C17 C16 176.37(13) . . . . ?
C17 C12 C13 C14 -1.3(2) . . . . ?
C17 C12 C11 S1 -69.51(16) . . . . ?
C14 C15 C16 C17 -1.2(2) . . . . ?
C20 C21 C22 C23 -2.7(2) . . . . ?
C30 C25 C26 C27 1.3(2) . . . . ?
C29 C28 C27 C26 -0.3(2) . . . . ?
C24 C21 C22 C23 176.50(14) . . . . ?
C24 C21 C20 C19 -175.94(14) . . . . ?
